data_4020549
loop_
_publ_author_name
'Sandra Izquierdo'
'Federico R\'ua'
'Abdelouahid Sbai'
'Teodor Parella'
'\'Angel \'Alvarez-Larena'
'Vicen\,c Branchadell'
'Rosa M. Ortu\~no'

_publ_section_title
;
 (+)- and (-)-2-Aminocyclobutane-1-carboxylic Acids and Their
 Incorporation into Highly Rigid \b-Peptides:
 Stereoselective Synthesis and a Structural Study
;
_journal_name_full 'Journal of Organic Chemistry'
_journal_page_first 7963
_journal_page_last 7971
_journal_paper_doi 10.1021/jo0510843
_journal_volume 70
_journal_year 2005
_chemical_formula_sum 'C19 H24 N2 O5'
_chemical_formula_weight 360.40
_space_group_IT_number 5
_symmetry_cell_setting monoclinic
_symmetry_space_group_name_Hall 'C 2y'
_symmetry_space_group_name_H-M 'C 1 2 1'
_cell_angle_alpha 90.00
_cell_angle_beta 90.209(16)
_cell_angle_gamma 90.00
_cell_formula_units_Z 4
_cell_length_a 29.185(19)
_cell_length_b 5.098(4)
_cell_length_c 12.366(9)
_cell_measurement_temperature 193(2)
_cell_volume 1840(2)
_diffrn_ambient_temperature 193(2)
_exptl_crystal_density_diffrn 1.301
_cod_depositor_comments
;
The following automatic conversions were performed:
'_symmetry_cell_setting' value 'Monoclinic' changed to 'monoclinic'
according to '/home/saulius/struct/CIF-dictionaries/cif_core.dic'
dictionary named 'cif_core.dic' version 2.4.1 from 2010-06-29.

Automatic conversion script
Id: cif_fix_enum 1527 2010-12-29 10:47:43Z saulius 
;
_cod_original_sg_symbol_H-M 'C 2'
_cod_database_code 4020549

loop_
_symmetry_equiv_pos_as_xyz
'x, y, z'
'-x, y, -z'
'x+1/2, y+1/2, z'
'-x+1/2, y+1/2, -z'

loop_
_atom_site_label
_atom_site_type_symbol
_atom_site_fract_x
_atom_site_fract_y
_atom_site_fract_z
_atom_site_U_iso_or_equiv
_atom_site_adp_type
_atom_site_occupancy
_atom_site_symmetry_multiplicity
_atom_site_calc_flag
_atom_site_refinement_flags
_atom_site_disorder_assembly
_atom_site_disorder_group
C1 C 0.11191(15) -0.0482(10) 1.2959(3) 0.0333(12) Uani 1 1 d . . .
C2 C 0.07809(18) -0.2295(12) 1.3135(4) 0.0515(15) Uani 1 1 d . . .
H2 H 0.0710 -0.3549 1.2591 0.062 Uiso 1 1 calc R . .
C3 C 0.05429(18) -0.2316(12) 1.4094(4) 0.0573(16) Uani 1 1 d . . .
H3 H 0.0312 -0.3601 1.4207 0.069 Uiso 1 1 calc R . .
C4 C 0.06330(17) -0.0524(12) 1.4880(4) 0.0498(15) Uani 1 1 d . . .
H4 H 0.0465 -0.0545 1.5536 0.060 Uiso 1 1 calc R . .
C5 C 0.09664(19) 0.1300(13) 1.4719(4) 0.0638(17) Uani 1 1 d . . .
H5 H 0.1031 0.2562 1.5264 0.077 Uiso 1 1 calc R . .
C6 C 0.12138(18) 0.1320(12) 1.3753(4) 0.0536(15) Uani 1 1 d . . .
H6 H 0.1448 0.2586 1.3646 0.064 Uiso 1 1 calc R . .
C7 C 0.13853(15) -0.0429(11) 1.1932(4) 0.0432(13) Uani 1 1 d . . .
H7A H 0.1709 0.0013 1.2093 0.052 Uiso 1 1 calc R . .
H7B H 0.1379 -0.2192 1.1596 0.052 Uiso 1 1 calc R . .
O8 O 0.11992(10) 0.1478(6) 1.1177(2) 0.0411(9) Uani 1 1 d . . .
C9 C 0.09068(15) 0.0562(10) 1.0419(4) 0.0329(12) Uani 1 1 d . . .
O10 O 0.08162(11) -0.1754(6) 1.0293(2) 0.0432(9) Uani 1 1 d . . .
N11 N 0.07259(15) 0.2526(8) 0.9835(3) 0.0337(11) Uani 1 1 d . . .
H11 H 0.0807(18) 0.386(11) 0.986(4) 0.051 Uiso 1 1 d . . .
C12 C 0.04363(15) 0.2074(9) 0.8910(3) 0.0309(12) Uani 1 1 d . . .
H12 H 0.0204 0.0687 0.9074 0.037 Uiso 1 1 calc R . .
C13 C 0.02038(15) 0.4495(10) 0.8438(4) 0.0386(12) Uani 1 1 d . . .
H13A H 0.0363 0.6160 0.8610 0.046 Uiso 1 1 calc R . .
H13B H -0.0127 0.4614 0.8603 0.046 Uiso 1 1 calc R . .
C14 C 0.03069(16) 0.3439(10) 0.7301(4) 0.0407(13) Uani 1 1 d . . .
H14A H 0.0439 0.4766 0.6809 0.049 Uiso 1 1 calc R . .
H14B H 0.0044 0.2538 0.6957 0.049 Uiso 1 1 calc R . .
C15 C 0.06636(14) 0.1553(10) 0.7786(3) 0.0323(11) Uani 1 1 d . . .
H15 H 0.0634 -0.0298 0.7528 0.039 Uiso 1 1 calc R . .
C16 C 0.11440(16) 0.2556(10) 0.7797(3) 0.0330(12) Uani 1 1 d . . .
O17 O 0.12392(10) 0.4896(6) 0.7729(3) 0.0426(9) Uani 1 1 d . . .
N18 N 0.14646(14) 0.0680(8) 0.7967(4) 0.0377(11) Uani 1 1 d . . .
H18 H 0.1379(18) -0.090(12) 0.803(4) 0.056 Uiso 1 1 d . . .
C19 C 0.19301(15) 0.1276(11) 0.8250(4) 0.0412(12) Uani 1 1 d . . .
H19 H 0.1949 0.3179 0.8440 0.049 Uiso 1 1 calc R . .
C20 C 0.21530(16) -0.0302(12) 0.9155(4) 0.0521(15) Uani 1 1 d . . .
H20A H 0.2044 -0.2137 0.9204 0.063 Uiso 1 1 calc R . .
H20B H 0.2145 0.0572 0.9870 0.063 Uiso 1 1 calc R . .
C21 C 0.26077(17) 0.0015(14) 0.8558(4) 0.0628(17) Uani 1 1 d . . .
H21A H 0.2792 -0.1612 0.8529 0.075 Uiso 1 1 calc R . .
H21B H 0.2794 0.1511 0.8817 0.075 Uiso 1 1 calc R . .
C22 C 0.23418(15) 0.0584(10) 0.7516(4) 0.0442(14) Uani 1 1 d . . .
H22 H 0.2464 0.2160 0.7131 0.053 Uiso 1 1 calc R . .
C23 C 0.22993(18) -0.1723(11) 0.6782(4) 0.0415(13) Uani 1 1 d . . .
O24 O 0.25369(13) -0.3616(8) 0.6809(4) 0.0730(13) Uani 1 1 d . . .
O25 O 0.19693(12) -0.1374(7) 0.6055(3) 0.0556(10) Uani 1 1 d . . .
C26 C 0.1896(2) -0.3515(14) 0.5305(4) 0.0717(18) Uani 1 1 d . . .
H26A H 0.1820 -0.5111 0.5709 0.107 Uiso 1 1 calc R . .
H26B H 0.2176 -0.3809 0.4886 0.107 Uiso 1 1 calc R . .
H26C H 0.1643 -0.3076 0.4814 0.107 Uiso 1 1 calc R . .

loop_
_atom_site_aniso_label
_atom_site_aniso_U_11
_atom_site_aniso_U_22
_atom_site_aniso_U_33
_atom_site_aniso_U_23
_atom_site_aniso_U_13
_atom_site_aniso_U_12
C1 0.039(3) 0.032(3) 0.029(3) 0.004(3) -0.009(2) 0.008(3)
C2 0.057(3) 0.057(4) 0.040(3) -0.012(3) -0.007(3) -0.017(3)
C3 0.054(3) 0.067(4) 0.051(4) -0.006(3) 0.002(3) -0.022(3)
C4 0.049(3) 0.057(4) 0.043(3) -0.003(3) 0.001(2) 0.001(3)
C5 0.081(4) 0.062(4) 0.047(4) -0.021(3) -0.001(3) -0.013(4)
C6 0.065(3) 0.050(4) 0.046(3) -0.009(3) 0.005(3) -0.019(3)
C7 0.044(3) 0.048(4) 0.037(3) 0.001(3) -0.013(2) -0.004(3)
O8 0.055(2) 0.032(2) 0.0353(19) 0.0007(17) -0.0129(16) -0.0076(18)
C9 0.038(3) 0.030(3) 0.030(3) 0.000(2) -0.001(2) -0.001(3)
O10 0.056(2) 0.023(2) 0.050(2) -0.0013(16) -0.0172(16) -0.0034(18)
N11 0.045(3) 0.020(2) 0.037(2) 0.002(2) -0.0030(18) 0.000(2)
C12 0.035(3) 0.028(3) 0.030(3) 0.005(2) -0.003(2) -0.001(2)
C13 0.039(3) 0.030(3) 0.047(3) 0.000(3) 0.001(2) 0.006(3)
C14 0.043(3) 0.037(3) 0.042(3) 0.007(3) -0.004(2) -0.001(3)
C15 0.038(3) 0.027(3) 0.032(3) 0.001(2) -0.002(2) -0.001(2)
C16 0.048(3) 0.026(3) 0.026(3) -0.002(2) 0.007(2) -0.001(3)
O17 0.049(2) 0.019(2) 0.060(2) 0.0032(17) 0.0039(16) -0.0056(17)
N18 0.034(2) 0.021(3) 0.058(3) -0.002(2) 0.000(2) -0.004(2)
C19 0.040(3) 0.028(3) 0.055(3) -0.004(3) -0.002(2) -0.005(3)
C20 0.062(3) 0.054(4) 0.041(3) 0.002(3) -0.006(3) -0.006(3)
C21 0.053(3) 0.071(4) 0.064(4) -0.009(3) -0.007(3) 0.007(3)
C22 0.042(3) 0.038(4) 0.053(4) 0.002(3) 0.008(2) -0.002(3)
C23 0.039(3) 0.034(3) 0.052(3) 0.008(3) 0.006(3) 0.002(3)
O24 0.062(3) 0.038(3) 0.118(4) -0.013(3) -0.020(2) 0.016(2)
O25 0.070(2) 0.053(3) 0.044(2) -0.004(2) -0.0078(19) 0.009(2)
C26 0.085(4) 0.076(5) 0.054(4) -0.019(4) -0.007(3) 0.002(4)

loop_
_geom_bond_atom_site_label_1
_geom_bond_atom_site_label_2
_geom_bond_distance
_geom_bond_site_symmetry_2
_geom_bond_publ_flag
C1 C2 1.370(7) . ?
C1 C6 1.372(7) . ?
C1 C7 1.492(6) . ?
C2 C3 1.376(7) . ?
C3 C4 1.359(7) . ?
C4 C5 1.361(7) . ?
C5 C6 1.398(7) . ?
C7 O8 1.452(5) . ?
O8 C9 1.349(5) . ?
C9 O10 1.220(6) . ?
C9 N11 1.342(6) . ?
N11 C12 1.438(6) . ?
C12 C13 1.524(6) . ?
C12 C15 1.565(6) . ?
C13 C14 1.536(6) . ?
C14 C15 1.537(6) . ?
C15 C16 1.492(6) . ?
C16 O17 1.228(6) . ?
C16 N18 1.354(6) . ?
N18 C19 1.434(6) . ?
C19 C20 1.523(7) . ?
C19 C22 1.550(6) . ?
C20 C21 1.530(7) . ?
C21 C22 1.530(7) . ?
C22 C23 1.490(7) . ?
C23 O24 1.189(6) . ?
C23 O25 1.327(6) . ?
O25 C26 1.447(7) . ?

loop_
_cod_related_entry_id
_cod_related_entry_database
_cod_related_entry_code
1 ChemSpider 21176389
